data_4071067
loop_
_publ_author_name
'Pariya, Chandi'
'Marcos, Yoseph S.'
'Zhang, Yixun'
'Fronczek, Frank R.'
'Maverick, Andrew W.'

_publ_section_title
;
 Organosilicon-Based Multifunctional \b-Diketones and their Rhodium and
 Iridium Complexes
;
_journal_issue 17
_journal_name_full Organometallics
_journal_page_first 4318
_journal_paper_doi 10.1021/om701233a
_journal_volume 27
_journal_year 2008
_chemical_compound_source 'local laboratory'
_chemical_formula_moiety 'C64 H81 O6 Rh3 Si, C4 H10 O'
_chemical_formula_sum 'C68 H91 O7 Rh3 Si'
_chemical_formula_weight 1357.23
_chemical_name_common MeSi(phpr-Rh(COD))3
_chemical_name_systematic
; 
tris(1,5-cyclooctadiene)[mu-[4,4',4"-[methylsilylidynetris(1,4-
phenylene)]tris(3,5-heptanedionato)]trirhodium
diethyl ether solvate
;
_space_group_IT_number 2
_symmetry_cell_setting triclinic
_symmetry_space_group_name_Hall '-P 1'
_symmetry_space_group_name_H-M 'P -1'
_atom_sites_solution_hydrogens geom
_atom_sites_solution_primary direct
_atom_sites_solution_secondary difmap
_audit_creation_method SHELXL-97
_cell_angle_alpha 85.689(4)
_cell_angle_beta 84.728(4)
_cell_angle_gamma 84.439(4)
_cell_formula_units_Z 2
_cell_length_a 7.1909(15)
_cell_length_b 16.858(2)
_cell_length_c 25.998(3)
_cell_measurement_reflns_used 27706
_cell_measurement_temperature 90
_cell_measurement_theta_max 28.7
_cell_measurement_theta_min 2.5
_cell_volume 3116.5(8)
_computing_cell_refinement 'HKL Scalepack (Otwinowski & Minor 1997)'
_computing_data_collection 'COLLECT (Nonius, 2000)'
_computing_data_reduction 'HKL Denzo and Scalepack (Otwinowski & Minor 1997)'
_computing_molecular_graphics 'ORTEP-3 for Windows (Farrugia, 1997)'
_computing_publication_material 'SHELXL-97 (Sheldrick, 1997)'
_computing_structure_refinement 'SHELXL-97 (Sheldrick, 1997)'
_computing_structure_solution 'SIR97 (Altomare  et al., 1999)'
_diffrn_ambient_temperature 90
_diffrn_measured_fraction_theta_full 0.999
_diffrn_measured_fraction_theta_max 0.966
_diffrn_measurement_device 'KappaCCD (with Oxford Cryostream)'
_diffrn_measurement_method ' \w scans with \k offsets'
_diffrn_radiation_monochromator graphite
_diffrn_radiation_source 'fine-focus sealed tube'
_diffrn_radiation_type MoK\a
_diffrn_radiation_wavelength 0.71073
_diffrn_reflns_av_R_equivalents 0.030
_diffrn_reflns_av_sigmaI/netI 0.0433
_diffrn_reflns_limit_h_max 9
_diffrn_reflns_limit_h_min -9
_diffrn_reflns_limit_k_max 22
_diffrn_reflns_limit_k_min -22
_diffrn_reflns_limit_l_max 34
_diffrn_reflns_limit_l_min -34
_diffrn_reflns_number 109435
_diffrn_reflns_theta_full 25.0
_diffrn_reflns_theta_max 28.5
_diffrn_reflns_theta_min 2.5
_diffrn_standards_decay_% <2
_diffrn_standards_number 0
_exptl_absorpt_coefficient_mu 0.856
_exptl_absorpt_correction_T_max 0.919
_exptl_absorpt_correction_T_min 0.726
_exptl_absorpt_correction_type multi-scan
_exptl_absorpt_process_details 'HKL Scalepack (Otwinowski & Minor 1997)'
_exptl_crystal_colour yellow
_exptl_crystal_density_diffrn 1.446
_exptl_crystal_density_method 'not measured'
_exptl_crystal_description needle
_exptl_crystal_F_000 1408
_exptl_crystal_size_max 0.40
_exptl_crystal_size_mid 0.22
_exptl_crystal_size_min 0.10
_refine_diff_density_max 2.55
_refine_diff_density_min -2.09
_refine_diff_density_rms 0.116
_refine_ls_extinction_method none
_refine_ls_goodness_of_fit_ref 1.028
_refine_ls_hydrogen_treatment constr
_refine_ls_matrix_type full
_refine_ls_number_parameters 776
_refine_ls_number_reflns 15301
_refine_ls_number_restraints 0
_refine_ls_restrained_S_all 1.028
_refine_ls_R_factor_all 0.085
_refine_ls_R_factor_gt 0.061
_refine_ls_shift/su_max 0.008
_refine_ls_shift/su_mean 0.001
_refine_ls_structure_factor_coef Fsqd
_refine_ls_weighting_details 'calc w=1/[\s^2^(Fo^2^)+(0.0459P)^2^+15.1027P] where P=(Fo^2^+2Fc^2^)/3'
_refine_ls_weighting_scheme calc
_refine_ls_wR_factor_gt 0.136
_refine_ls_wR_factor_ref 0.152
_reflns_number_gt 11670
_reflns_number_total 15301
_reflns_threshold_expression I>2\s(I)
_cod_data_source_file om701233a_si_001.cif
_cod_data_source_block compound_13
_cod_depositor_comments
;
The following automatic conversions were performed:

'_symmetry_cell_setting' value 'Triclinic' changed to 'triclinic'
according to /home/saulius/struct/CIF-dictionaries/cif_core.dic
dictionary named 'cif_core.dic' version 2.4.1 from 2010-06-29.

Automatic conversion script
Id: cif_fix_values 1715 2011-07-08 13:25:40Z adriana 
;
_cod_original_sg_symbol_H-M 'P -1          '
_cod_database_code 4071067

loop_
_symmetry_equiv_pos_as_xyz
'x, y, z'
'-x, -y, -z'

loop_
_atom_site_label
_atom_site_type_symbol
_atom_site_fract_x
_atom_site_fract_y
_atom_site_fract_z
_atom_site_U_iso_or_equiv
_atom_site_adp_type
_atom_site_occupancy
_atom_site_symmetry_multiplicity
_atom_site_calc_flag
_atom_site_refinement_flags
_atom_site_disorder_assembly
_atom_site_disorder_group
Rh1 Rh -0.01116(5) 0.10160(2) 0.164150(16) 0.03966(11) Uani 1 1 d . . .
Rh2 Rh 1.49958(6) 0.75006(2) 0.045750(14) 0.03746(11) Uani 1 1 d . . .
Rh3 Rh 1.10876(6) 0.24636(3) 0.585652(15) 0.04709(13) Uani 1 1 d . . .
Si1 Si 0.58325(16) 0.52365(7) 0.29069(5) 0.0258(2) Uani 1 1 d . . .
O1 O 0.2000(5) 0.1079(2) 0.21010(16) 0.0516(10) Uani 1 1 d . . .
O2 O -0.0422(5) 0.2234(2) 0.15500(16) 0.0488(10) Uani 1 1 d . . .
O3 O 1.3609(7) 0.6514(3) 0.04971(16) 0.0770(17) Uani 1 1 d . . .
O4 O 1.3600(4) 0.78032(18) 0.11375(13) 0.0356(7) Uani 1 1 d . . .
O5 O 1.2232(7) 0.2773(4) 0.51342(16) 0.094(2) Uani 1 1 d . . .
O6 O 0.8898(5) 0.3289(3) 0.57274(14) 0.0511(10) Uani 1 1 d . . .
C1 C 0.4091(6) 0.6062(3) 0.31322(18) 0.0336(9) Uani 1 1 d . . .
H1A H 0.4750 0.6474 0.3267 0.050 Uiso 1 1 calc R . .
H1B H 0.3211 0.5849 0.3406 0.050 Uiso 1 1 calc R . .
H1C H 0.3401 0.6296 0.2841 0.050 Uiso 1 1 calc R . .
C2 C 0.4602(6) 0.4445(3) 0.26441(19) 0.0344(10) Uani 1 1 d . . .
C3 C 0.5300(9) 0.4087(5) 0.2195(3) 0.084(3) Uani 1 1 d . . .
H3 H 0.6376 0.4273 0.2001 0.100 Uiso 1 1 calc R . .
C4 C 0.4456(10) 0.3458(5) 0.2023(3) 0.103(4) Uani 1 1 d . . .
H4 H 0.4973 0.3221 0.1715 0.124 Uiso 1 1 calc R . .
C5 C 0.2877(7) 0.3172(4) 0.2290(3) 0.0557(17) Uani 1 1 d . . .
C6 C 0.2162(6) 0.3529(3) 0.27357(19) 0.0337(10) Uani 1 1 d . . .
H6 H 0.1070 0.3349 0.2925 0.040 Uiso 1 1 calc R . .
C7 C 0.3023(6) 0.4147(2) 0.29106(17) 0.0281(8) Uani 1 1 d . . .
H7 H 0.2518 0.4374 0.3223 0.034 Uiso 1 1 calc R . .
C8 C 0.4059(10) 0.1542(4) 0.2632(2) 0.0642(18) Uani 1 1 d . . .
H8A H 0.4051 0.2011 0.2840 0.077 Uiso 1 1 calc R . .
H8B H 0.5302 0.1472 0.2435 0.077 Uiso 1 1 calc R . .
C9 C 0.2564(8) 0.1711(4) 0.2253(2) 0.0546(16) Uani 1 1 d . . .
C10 C 0.1953(8) 0.2503(4) 0.2093(2) 0.0538(16) Uani 1 1 d . . .
C11 C 0.0542(7) 0.2713(3) 0.1750(3) 0.0549(17) Uani 1 1 d . . .
C12 C 0.0048(9) 0.3581(4) 0.1607(4) 0.085(3) Uani 1 1 d . . .
H12A H -0.0616 0.3829 0.1914 0.102 Uiso 1 1 calc R . .
H12B H 0.1226 0.3841 0.1522 0.102 Uiso 1 1 calc R . .
C13 C 0.3792(18) 0.0793(7) 0.3004(3) 0.131(5) Uani 1 1 d . . .
H13A H 0.4792 0.0721 0.3239 0.196 Uiso 1 1 calc R . .
H13B H 0.3842 0.0322 0.2802 0.196 Uiso 1 1 calc R . .
H13C H 0.2573 0.0860 0.3205 0.196 Uiso 1 1 calc R . .
C14 C -0.1134(11) 0.3757(4) 0.1166(2) 0.068(2) Uani 1 1 d . . .
H14A H -0.1387 0.4337 0.1105 0.103 Uiso 1 1 calc R . .
H14B H -0.2322 0.3516 0.1247 0.103 Uiso 1 1 calc R . .
H14C H -0.0474 0.3535 0.0855 0.103 Uiso 1 1 calc R . .
C15 C 0.0761(7) -0.0183(3) 0.1508(2) 0.0440(12) Uani 1 1 d . . .
H15 H 0.2004 -0.0033 0.1501 0.053 Uiso 1 1 calc R . .
C16 C -0.0377(7) -0.0148(3) 0.1970(2) 0.0442(12) Uani 1 1 d . . .
H16 H 0.0167 -0.0007 0.2266 0.053 Uiso 1 1 calc R . .
C17 C -0.2422(7) -0.0317(3) 0.2036(2) 0.0489(13) Uani 1 1 d . . .
H17A H -0.2968 -0.0159 0.2381 0.059 Uiso 1 1 calc R . .
H17B H -0.2496 -0.0899 0.2026 0.059 Uiso 1 1 calc R . .
C18 C -0.3587(7) 0.0120(3) 0.1623(2) 0.0430(12) Uani 1 1 d . . .
H18A H -0.3611 -0.0229 0.1335 0.052 Uiso 1 1 calc R . .
H18B H -0.4893 0.0235 0.1773 0.052 Uiso 1 1 calc R . .
C19 C -0.2808(7) 0.0901(3) 0.1413(2) 0.0394(11) Uani 1 1 d . . .
H19 H -0.3206 0.1372 0.1586 0.047 Uiso 1 1 calc R . .
C20 C -0.1529(7) 0.0950(3) 0.0975(2) 0.0400(11) Uani 1 1 d . . .
H20 H -0.1138 0.1461 0.0859 0.048 Uiso 1 1 calc R . .
C21 C -0.0731(8) 0.0245(3) 0.0675(2) 0.0460(13) Uani 1 1 d . . .
H21A H 0.0251 0.0419 0.0410 0.055 Uiso 1 1 calc R . .
H21B H -0.1739 0.0058 0.0492 0.055 Uiso 1 1 calc R . .
C22 C 0.0109(8) -0.0449(3) 0.1013(2) 0.0493(13) Uani 1 1 d . . .
H22A H 0.1189 -0.0725 0.0814 0.059 Uiso 1 1 calc R . .
H22B H -0.0839 -0.0836 0.1104 0.059 Uiso 1 1 calc R . .
C23 C 0.7576(6) 0.5657(2) 0.24027(16) 0.0243(8) Uani 1 1 d . . .
C24 C 0.9490(6) 0.5461(3) 0.24367(17) 0.0297(9) Uani 1 1 d . . .
H24 H 0.9893 0.5100 0.2711 0.036 Uiso 1 1 calc R . .
C25 C 1.0828(6) 0.5780(3) 0.20796(18) 0.0325(9) Uani 1 1 d . . .
H25 H 1.2121 0.5626 0.2110 0.039 Uiso 1 1 calc R . .
C26 C 1.0298(6) 0.6320(3) 0.16800(17) 0.0307(9) Uani 1 1 d . B .
C27 C 0.8387(7) 0.6514(3) 0.16359(18) 0.0341(10) Uani 1 1 d . . .
H27 H 0.7988 0.6877 0.1362 0.041 Uiso 1 1 calc R . .
C28 C 0.7059(6) 0.6182(3) 0.19893(17) 0.0319(9) Uani 1 1 d . . .
H28 H 0.5765 0.6317 0.1948 0.038 Uiso 1 1 calc R . .
C29 C 1.1750(14) 0.5472(5) 0.0778(3) 0.098(3) Uani 1 1 d . . .
H29A H 1.1395 0.5455 0.0421 0.117 Uiso 0.50 1 calc PR A 1
H29B H 1.0649 0.5368 0.1023 0.117 Uiso 0.50 1 calc PR A 1
H29C H 1.2404 0.5067 0.1010 0.117 Uiso 0.50 1 calc PR A 2
H29D H 1.0394 0.5490 0.0890 0.117 Uiso 0.50 1 calc PR A 2
C30 C 1.2417(10) 0.6286(4) 0.0856(2) 0.0574(17) Uani 1 1 d . B .
C31 C 1.1761(7) 0.6686(3) 0.13040(18) 0.0351(10) Uani 1 1 d . . .
C32 C 1.2431(6) 0.7401(3) 0.14228(18) 0.0314(9) Uani 1 1 d . B .
C33 C 1.1767(7) 0.7765(3) 0.1930(2) 0.0408(11) Uani 1 1 d . . .
H33A H 1.1301 0.7344 0.2180 0.049 Uiso 1 1 calc R B .
H33B H 1.0706 0.8173 0.1872 0.049 Uiso 1 1 calc R . .
C34A C 1.3594(16) 0.4779(7) 0.0892(5) 0.052(3) Uani 0.50 1 d P B 1
H34A H 1.3234 0.4244 0.0848 0.077 Uiso 0.50 1 calc PR B 1
H34B H 1.3934 0.4807 0.1246 0.077 Uiso 0.50 1 calc PR B 1
H34C H 1.4671 0.4890 0.0646 0.077 Uiso 0.50 1 calc PR B 1
C34B C 1.2009(19) 0.5222(7) 0.0293(5) 0.060(3) Uani 0.50 1 d P B 2
H34D H 1.1528 0.4699 0.0290 0.090 Uiso 0.50 1 calc PR B 2
H34E H 1.3351 0.5180 0.0180 0.090 Uiso 0.50 1 calc PR B 2
H34F H 1.1337 0.5607 0.0059 0.090 Uiso 0.50 1 calc PR B 2
C35 C 1.3308(8) 0.8155(3) 0.2163(2) 0.0443(12) Uani 1 1 d . B .
H35A H 1.2802 0.8377 0.2491 0.067 Uiso 1 1 calc R . .
H35B H 1.3751 0.8585 0.1922 0.067 Uiso 1 1 calc R . .
H35C H 1.4355 0.7754 0.2227 0.067 Uiso 1 1 calc R . .
C36 C 1.5885(11) 0.7406(6) -0.0337(2) 0.089(3) Uani 1 1 d . . .
H36 H 1.4784 0.7193 -0.0422 0.107 Uiso 1 1 calc R . .
C37 C 1.7153(10) 0.6956(3) -0.0039(2) 0.0515(15) Uani 1 1 d . . .
H37 H 1.6818 0.6454 0.0112 0.062 Uiso 1 1 calc R . .
C38 C 1.8956(11) 0.7202(6) 0.0056(4) 0.098(3) Uani 1 1 d . . .
H38A H 1.9714 0.7257 -0.0280 0.118 Uiso 1 1 calc R . .
H38B H 1.9603 0.6767 0.0269 0.118 Uiso 1 1 calc R . .
C39 C 1.8952(7) 0.7968(3) 0.03216(18) 0.0381(10) Uani 1 1 d . . .
H39A H 1.9433 0.8383 0.0068 0.046 Uiso 1 1 calc R . .
H39B H 1.9814 0.7879 0.0600 0.046 Uiso 1 1 calc R . .
C40 C 1.7030(8) 0.8269(3) 0.0552(2) 0.0449(13) Uani 1 1 d . . .
H40 H 1.6749 0.8154 0.0912 0.054 Uiso 1 1 calc R . .
C41 C 1.5679(9) 0.8686(3) 0.0291(3) 0.079(3) Uani 1 1 d . . .
H41 H 1.4511 0.8809 0.0483 0.095 Uiso 1 1 calc R . .
C42 C 1.5810(12) 0.8960(5) -0.0237(4) 0.087(3) Uani 1 1 d . . .
H42A H 1.4573 0.9214 -0.0328 0.105 Uiso 1 1 calc R . .
H42B H 1.6719 0.9370 -0.0294 0.105 Uiso 1 1 calc R . .
C43 C 1.6363(13) 0.8360(6) -0.0549(3) 0.087(3) Uani 1 1 d . . .
H43A H 1.7737 0.8356 -0.0628 0.105 Uiso 1 1 calc R . .
H43B H 1.5784 0.8493 -0.0879 0.105 Uiso 1 1 calc R . .
C44 C 0.7100(6) 0.4743(3) 0.34617(17) 0.0283(9) Uani 1 1 d . . .
C45 C 0.7164(6) 0.3918(3) 0.35755(19) 0.0334(9) Uani 1 1 d . . .
H45 H 0.6632 0.3597 0.3353 0.040 Uiso 1 1 calc R . .
C46 C 0.7990(6) 0.3554(3) 0.4009(2) 0.0372(10) Uani 1 1 d . . .
H46 H 0.7988 0.2992 0.4078 0.045 Uiso 1 1 calc R . .
C47 C 0.8814(6) 0.3994(3) 0.43402(19) 0.0373(11) Uani 1 1 d . . .
C48 C 0.8810(6) 0.4816(3) 0.42208(18) 0.0358(10) Uani 1 1 d . . .
H48 H 0.9394 0.5131 0.4436 0.043 Uiso 1 1 calc R . .
C49 C 0.7968(6) 0.5184(3) 0.37928(17) 0.0330(9) Uani 1 1 d . . .
H49 H 0.7981 0.5745 0.3723 0.040 Uiso 1 1 calc R . .
C50 C 1.2596(10) 0.3234(6) 0.4262(3) 0.110(4) Uani 1 1 d . . .
H50A H 1.1784 0.3470 0.3992 0.132 Uiso 1 1 calc R . .
H50B H 1.3575 0.3601 0.4284 0.132 Uiso 1 1 calc R . .
C51 C 1.1415(9) 0.3197(5) 0.4775(2) 0.070(2) Uani 1 1 d . . .
C52 C 0.9609(7) 0.3590(3) 0.48194(19) 0.0415(12) Uani 1 1 d . . .
C53 C 0.8480(7) 0.3625(4) 0.5290(2) 0.0471(13) Uani 1 1 d . C .
C54 C 0.6573(7) 0.4105(4) 0.5321(2) 0.0548(16) Uani 1 1 d . . .
H54A H 0.6105 0.4166 0.4972 0.066 Uiso 0.598(13) 1 calc PR C 1
H54B H 0.5679 0.3804 0.5553 0.066 Uiso 0.598(13) 1 calc PR C 1
H54C H 0.6454 0.4442 0.5620 0.066 Uiso 0.402(13) 1 calc PR C 2
H54D H 0.6452 0.4461 0.5002 0.066 Uiso 0.402(13) 1 calc PR C 2
C55 C 1.3488(14) 0.2495(6) 0.4097(3) 0.119(4) Uani 1 1 d . . .
H55A H 1.4212 0.2587 0.3763 0.178 Uiso 1 1 calc R . .
H55B H 1.2537 0.2130 0.4060 0.178 Uiso 1 1 calc R . .
H55C H 1.4331 0.2260 0.4354 0.178 Uiso 1 1 calc R . .
C56A C 0.6617(12) 0.4850(6) 0.5500(3) 0.048(3) Uani 0.598(13) 1 d P C 1
H56A H 0.5356 0.5131 0.5511 0.072 Uiso 0.598(13) 1 calc PR C 1
H56B H 0.7478 0.5156 0.5267 0.072 Uiso 0.598(13) 1 calc PR C 1
H56C H 0.7049 0.4795 0.5848 0.072 Uiso 0.598(13) 1 calc PR C 1
C56B C 0.5190(17) 0.3601(8) 0.5373(5) 0.041(3) Uani 0.402(13) 1 d P C 2
H56D H 0.3965 0.3913 0.5392 0.062 Uiso 0.402(13) 1 calc PR C 2
H56E H 0.5305 0.3254 0.5691 0.062 Uiso 0.402(13) 1 calc PR C 2
H56F H 0.5305 0.3273 0.5074 0.062 Uiso 0.402(13) 1 calc PR C 2
C57 C 1.3635(11) 0.1875(6) 0.6082(3) 0.097(4) Uani 1 1 d . . .
H57 H 1.4237 0.2270 0.5866 0.116 Uiso 1 1 calc R . .
C58 C 1.271(2) 0.1381(6) 0.5854(3) 0.133(6) Uani 1 1 d . . .
H58 H 1.2733 0.1429 0.5487 0.159 Uiso 1 1 calc R . .
C59 C 1.158(2) 0.0731(5) 0.6150(5) 0.152(7) Uani 1 1 d . . .
H59A H 1.1034 0.0436 0.5895 0.183 Uiso 1 1 calc R . .
H59B H 1.2465 0.0348 0.6334 0.183 Uiso 1 1 calc R . .
C60 C 1.009(2) 0.1019(6) 0.6521(3) 0.171(8) Uani 1 1 d . . .
H60A H 1.0501 0.0888 0.6873 0.205 Uiso 1 1 calc R . .
H60B H 0.8986 0.0724 0.6491 0.205 Uiso 1 1 calc R . .
C61 C 0.9497(11) 0.1903(5) 0.6465(2) 0.069(2) Uani 1 1 d . . .
H61 H 0.8423 0.2080 0.6285 0.083 Uiso 1 1 calc R . .
C62 C 1.0437(7) 0.2449(3) 0.66604(17) 0.0400(11) Uani 1 1 d . . .
H62 H 0.9968 0.2993 0.6606 0.048 Uiso 1 1 calc R . .
C63 C 1.2157(9) 0.2287(6) 0.6957(2) 0.076(2) Uani 1 1 d . . .
H63A H 1.1841 0.1954 0.7278 0.091 Uiso 1 1 calc R . .
H63B H 1.2523 0.2800 0.7060 0.091 Uiso 1 1 calc R . .
C64 C 1.3819(8) 0.1864(3) 0.6652(3) 0.0569(16) Uani 1 1 d . . .
H64A H 1.4963 0.2119 0.6706 0.068 Uiso 1 1 calc R . .
H64B H 1.3988 0.1302 0.6792 0.068 Uiso 1 1 calc R . .
O1S O 0.7948(14) 0.1505(5) 0.4046(3) 0.062(2) Uani 0.50 1 d P D -1
C1S C 0.8629(19) 0.1376(8) 0.4506(7) 0.069(4) Uani 0.50 1 d P D -1
H11S H 0.9750 0.1675 0.4500 0.083 Uiso 0.50 1 calc PR D -1
H12S H 0.9056 0.0801 0.4554 0.083 Uiso 0.50 1 calc PR D -1
C2S C 0.737(3) 0.1591(10) 0.4959(6) 0.087(5) Uani 0.50 1 d P D -1
H21S H 0.8034 0.1468 0.5273 0.131 Uiso 0.50 1 calc PR D -1
H22S H 0.6273 0.1286 0.4981 0.131 Uiso 0.50 1 calc PR D -1
H23S H 0.6970 0.2163 0.4927 0.131 Uiso 0.50 1 calc PR D -1
C3S C 0.912(2) 0.1378(8) 0.3609(6) 0.068(4) Uani 0.50 1 d P D -1
H31S H 0.9664 0.0816 0.3631 0.082 Uiso 0.50 1 calc PR D -1
H32S H 1.0164 0.1721 0.3605 0.082 Uiso 0.50 1 calc PR D -1
C4S C 0.829(2) 0.1529(10) 0.3135(5) 0.082(5) Uani 0.50 1 d P D -1
H41S H 0.9240 0.1415 0.2848 0.123 Uiso 0.50 1 calc PR D -1
H42S H 0.7795 0.2091 0.3099 0.123 Uiso 0.50 1 calc PR D -1
H43S H 0.7271 0.1186 0.3129 0.123 Uiso 0.50 1 calc PR D -1
O2S O 1.0318(16) -0.0408(6) 0.5058(4) 0.079(3) Uani 0.50 1 d P E -2
C5S C 0.929(3) -0.0957(10) 0.5363(7) 0.091(5) Uani 0.50 1 d P E -2
H51S H 0.9912 -0.1134 0.5682 0.109 Uiso 0.50 1 calc PR E -2
H52S H 0.9166 -0.1430 0.5170 0.109 Uiso 0.50 1 calc PR E -2
C6S C 0.730(3) -0.0500(10) 0.5502(7) 0.094(6) Uani 0.50 1 d P E -2
H61S H 0.6512 -0.0857 0.5722 0.141 Uiso 0.50 1 calc PR E -2
H62S H 0.6698 -0.0333 0.5183 0.141 Uiso 0.50 1 calc PR E -2
H63S H 0.7448 -0.0029 0.5688 0.141 Uiso 0.50 1 calc PR E -2
C7S C 1.206(3) -0.0832(13) 0.4910(9) 0.101(6) Uani 0.50 1 d P E -2
H71S H 1.1879 -0.1322 0.4740 0.122 Uiso 0.50 1 calc PR E -2
H72S H 1.2792 -0.0981 0.5213 0.122 Uiso 0.50 1 calc PR E -2
C8S C 1.307(3) -0.0226(13) 0.4522(10) 0.118(8) Uani 0.50 1 d P E -2
H81S H 1.4279 -0.0479 0.4384 0.178 Uiso 0.50 1 calc PR E -2
H82S H 1.3277 0.0245 0.4702 0.178 Uiso 0.50 1 calc PR E -2
H83S H 1.2286 -0.0062 0.4236 0.178 Uiso 0.50 1 calc PR E -2

loop_
_atom_site_aniso_label
_atom_site_aniso_U_11
_atom_site_aniso_U_22
_atom_site_aniso_U_33
_atom_site_aniso_U_23
_atom_site_aniso_U_13
_atom_site_aniso_U_12
Rh1 0.0344(2) 0.0375(2) 0.0505(2) -0.02132(17) 0.00673(16) -0.01622(16)
Rh2 0.0458(2) 0.0393(2) 0.02956(18) 0.00321(15) -0.00128(15) -0.02189(17)
Rh3 0.0513(3) 0.0556(3) 0.02587(19) 0.00811(17) 0.01032(16) 0.0171(2)
Si1 0.0223(5) 0.0258(5) 0.0308(6) -0.0059(4) -0.0018(4) -0.0065(4)
O1 0.045(2) 0.053(2) 0.062(2) -0.0280(19) 0.0004(18) -0.0192(18)
O2 0.0370(19) 0.0388(19) 0.074(3) -0.0287(18) 0.0123(18) -0.0167(15)
O3 0.111(4) 0.085(3) 0.046(2) -0.031(2) 0.028(2) -0.077(3)
O4 0.0346(17) 0.0276(15) 0.0449(19) -0.0012(13) 0.0039(14) -0.0125(13)
O5 0.070(3) 0.143(5) 0.040(2) 0.043(3) 0.029(2) 0.066(3)
O6 0.0342(18) 0.080(3) 0.0318(18) 0.0084(18) 0.0041(14) 0.0149(18)
C1 0.034(2) 0.034(2) 0.033(2) -0.0085(19) -0.0035(18) -0.0011(18)
C2 0.024(2) 0.036(2) 0.044(3) -0.012(2) 0.0034(18) -0.0083(18)
C3 0.052(3) 0.103(5) 0.106(6) -0.080(5) 0.054(4) -0.056(4)
C4 0.072(4) 0.125(7) 0.126(7) -0.106(6) 0.069(5) -0.072(5)
C5 0.037(3) 0.059(3) 0.077(4) -0.045(3) 0.020(3) -0.027(3)
C6 0.027(2) 0.033(2) 0.042(3) -0.0071(19) 0.0031(18) -0.0071(18)
C7 0.029(2) 0.0234(19) 0.032(2) -0.0038(16) -0.0012(17) -0.0037(16)
C8 0.078(4) 0.075(4) 0.049(3) -0.026(3) 0.001(3) -0.041(4)
C9 0.048(3) 0.066(4) 0.056(3) -0.037(3) 0.016(3) -0.033(3)
C10 0.041(3) 0.056(3) 0.070(4) -0.041(3) 0.023(3) -0.030(3)
C11 0.031(2) 0.047(3) 0.091(4) -0.041(3) 0.022(3) -0.021(2)
C12 0.036(3) 0.047(4) 0.180(9) -0.048(5) -0.018(4) -0.006(3)
C13 0.202(12) 0.160(10) 0.050(4) 0.016(5) -0.028(6) -0.122(9)
C14 0.097(5) 0.046(3) 0.060(4) -0.022(3) 0.050(4) -0.035(3)
C15 0.033(2) 0.039(3) 0.064(3) -0.020(2) -0.003(2) -0.009(2)
C16 0.041(3) 0.038(3) 0.058(3) -0.010(2) -0.010(2) -0.013(2)
C17 0.041(3) 0.036(3) 0.071(4) -0.002(3) 0.000(3) -0.014(2)
C18 0.034(2) 0.043(3) 0.054(3) -0.007(2) 0.001(2) -0.016(2)
C19 0.034(2) 0.037(2) 0.051(3) -0.015(2) 0.001(2) -0.014(2)
C20 0.043(3) 0.034(2) 0.046(3) -0.009(2) -0.001(2) -0.015(2)
C21 0.048(3) 0.046(3) 0.048(3) -0.020(2) 0.002(2) -0.017(2)
C22 0.045(3) 0.046(3) 0.061(3) -0.026(3) 0.001(3) -0.009(2)
C23 0.0259(19) 0.0211(18) 0.028(2) -0.0038(15) -0.0029(15) -0.0080(15)
C24 0.030(2) 0.026(2) 0.033(2) 0.0032(17) -0.0040(17) -0.0049(16)
C25 0.027(2) 0.036(2) 0.035(2) 0.0026(18) -0.0048(18) -0.0088(18)
C26 0.037(2) 0.027(2) 0.030(2) 0.0003(17) -0.0055(18) -0.0154(18)
C27 0.039(2) 0.030(2) 0.034(2) 0.0046(18) -0.0106(19) -0.0076(19)
C28 0.029(2) 0.034(2) 0.032(2) 0.0007(18) -0.0063(17) -0.0023(18)
C29 0.163(9) 0.093(6) 0.053(4) -0.030(4) 0.022(5) -0.101(6)
C30 0.082(4) 0.057(3) 0.041(3) -0.013(3) 0.007(3) -0.051(3)
C31 0.039(2) 0.035(2) 0.033(2) 0.0028(19) -0.0049(19) -0.018(2)
C32 0.029(2) 0.028(2) 0.038(2) 0.0023(18) -0.0026(18) -0.0099(17)
C33 0.037(3) 0.030(2) 0.055(3) -0.009(2) 0.009(2) -0.0109(19)
C34A 0.050(6) 0.044(6) 0.063(7) -0.023(5) 0.008(5) -0.014(5)
C34B 0.072(8) 0.042(6) 0.070(8) -0.015(6) 0.012(6) -0.033(6)
C35 0.046(3) 0.039(3) 0.050(3) -0.013(2) 0.002(2) -0.012(2)
C36 0.065(4) 0.175(9) 0.030(3) -0.014(4) 0.006(3) -0.024(5)
C37 0.089(4) 0.037(3) 0.030(2) -0.004(2) 0.011(3) -0.022(3)
C38 0.064(5) 0.120(7) 0.117(7) -0.087(6) -0.004(5) 0.012(5)
C39 0.043(3) 0.040(3) 0.031(2) 0.0047(19) 0.001(2) -0.011(2)
C40 0.052(3) 0.029(2) 0.054(3) -0.009(2) 0.018(2) -0.020(2)
C41 0.048(3) 0.038(3) 0.137(7) 0.047(4) 0.029(4) -0.003(3)
C42 0.071(5) 0.089(6) 0.103(7) 0.043(5) -0.032(5) -0.029(4)
C43 0.121(7) 0.114(7) 0.039(3) 0.034(4) -0.034(4) -0.074(6)
C44 0.0207(19) 0.032(2) 0.032(2) 0.0006(17) 0.0029(16) -0.0068(16)
C45 0.027(2) 0.033(2) 0.040(2) 0.0011(19) -0.0005(18) -0.0054(18)
C46 0.027(2) 0.034(2) 0.048(3) 0.009(2) 0.0039(19) -0.0032(18)
C47 0.025(2) 0.048(3) 0.035(2) 0.011(2) 0.0061(18) -0.0038(19)
C48 0.030(2) 0.048(3) 0.030(2) 0.003(2) -0.0017(18) -0.013(2)
C49 0.030(2) 0.038(2) 0.032(2) 0.0027(18) 0.0001(17) -0.0121(18)
C50 0.056(4) 0.193(10) 0.049(4) 0.063(5) 0.031(3) 0.059(5)
C51 0.054(4) 0.098(5) 0.039(3) 0.032(3) 0.022(3) 0.031(3)
C52 0.029(2) 0.058(3) 0.033(2) 0.014(2) 0.0062(19) -0.001(2)
C53 0.030(2) 0.069(4) 0.038(3) 0.011(2) 0.004(2) 0.004(2)
C54 0.032(3) 0.091(5) 0.035(3) 0.010(3) 0.003(2) 0.013(3)
C55 0.145(8) 0.155(9) 0.069(5) -0.069(6) 0.072(5) -0.107(7)
C56A 0.037(5) 0.066(7) 0.034(4) 0.004(4) 0.008(3) 0.015(4)
C56B 0.029(6) 0.046(7) 0.048(7) -0.005(6) 0.002(5) -0.005(5)
C57 0.078(5) 0.112(7) 0.066(5) 0.053(5) 0.048(4) 0.066(5)
C58 0.242(14) 0.100(7) 0.037(4) -0.023(4) -0.030(6) 0.115(9)
C59 0.259(16) 0.048(5) 0.177(12) -0.021(6) -0.174(12) 0.012(7)
C60 0.40(2) 0.086(7) 0.034(4) 0.002(4) 0.015(8) -0.113(11)
C61 0.098(5) 0.091(5) 0.024(3) 0.011(3) -0.003(3) -0.047(4)
C62 0.041(3) 0.051(3) 0.023(2) 0.006(2) 0.0026(19) 0.009(2)
C63 0.047(3) 0.135(7) 0.038(3) 0.019(4) -0.004(3) 0.012(4)
C64 0.034(3) 0.044(3) 0.089(5) 0.017(3) -0.005(3) 0.002(2)
O1S 0.079(6) 0.044(4) 0.055(5) -0.005(4) 0.029(5) -0.003(4)
C1S 0.052(7) 0.057(8) 0.102(12) -0.042(8) -0.009(7) 0.004(6)
C2S 0.121(14) 0.069(10) 0.068(10) -0.009(8) 0.035(9) -0.030(10)
C3S 0.081(10) 0.050(7) 0.071(9) -0.025(7) 0.006(7) 0.010(7)
C4S 0.083(10) 0.088(11) 0.057(8) 0.016(8) 0.031(8) 0.025(8)
O2S 0.084(7) 0.081(7) 0.072(7) -0.006(6) -0.012(5) -0.009(6)
C5S 0.127(16) 0.059(9) 0.092(12) -0.003(9) -0.028(11) -0.019(10)
C6S 0.157(19) 0.061(9) 0.069(10) -0.010(8) -0.007(11) -0.038(11)
C7S 0.080(12) 0.101(15) 0.120(16) -0.029(13) -0.008(11) 0.023(11)
C8S 0.104(15) 0.093(15) 0.15(2) -0.034(14) 0.010(14) 0.020(12)

loop_
_atom_type_symbol
_atom_type_description
_atom_type_scat_dispersion_real
_atom_type_scat_dispersion_imag
_atom_type_scat_source
C C 0.0033 0.0016 'International Tables Vol C Tables 4.2.6.8 and 6.1.1.4'
H H 0.0000 0.0000 'International Tables Vol C Tables 4.2.6.8 and 6.1.1.4'
O O 0.0106 0.0060 'International Tables Vol C Tables 4.2.6.8 and 6.1.1.4'
Rh Rh -1.1178 0.9187 'International Tables Vol C Tables 4.2.6.8 and 6.1.1.4'
Si Si 0.0817 0.0704 'International Tables Vol C Tables 4.2.6.8 and 6.1.1.4'

loop_
_geom_angle_atom_site_label_1
_geom_angle_atom_site_label_2
_geom_angle_atom_site_label_3
_geom_angle
O1 Rh1 O2 89.75(16)
O1 Rh1 C16 87.83(18)
O2 Rh1 C16 160.13(19)
O1 Rh1 C15 91.75(18)
O2 Rh1 C15 161.16(19)
C16 Rh1 C15 38.7(2)
O1 Rh1 C20 160.62(18)
O2 Rh1 C20 89.95(18)
C16 Rh1 C20 98.8(2)
C15 Rh1 C20 82.5(2)
O1 Rh1 C19 160.51(18)
O2 Rh1 C19 93.20(17)
C16 Rh1 C19 82.9(2)
C15 Rh1 C19 91.63(19)
C20 Rh1 C19 38.78(19)
O3 Rh2 O4 89.18(14)
O3 Rh2 C40 161.3(2)
O4 Rh2 C40 90.43(17)
O3 Rh2 C41 161.3(3)
O4 Rh2 C41 90.6(2)
C40 Rh2 C41 37.5(3)
O3 Rh2 C37 90.4(2)
O4 Rh2 C37 157.3(2)
C40 Rh2 C37 82.9(2)
C41 Rh2 C37 97.0(2)
O3 Rh2 C36 92.9(3)
O4 Rh2 C36 164.4(3)
C40 Rh2 C36 92.4(3)
C41 Rh2 C36 82.5(4)
C37 Rh2 C36 38.2(3)
O5 Rh3 O6 88.23(15)
O5 Rh3 C58 90.1(3)
O6 Rh3 C58 159.1(4)
O5 Rh3 C61 161.7(3)
O6 Rh3 C61 90.8(3)
C58 Rh3 C61 84.3(4)
O5 Rh3 C62 160.7(3)
O6 Rh3 C62 91.69(17)
C58 Rh3 C62 96.6(3)
C61 Rh3 C62 37.6(2)
O5 Rh3 C57 92.7(2)
O6 Rh3 C57 164.1(4)
C58 Rh3 C57 36.9(4)
C61 Rh3 C57 93.2(3)
C62 Rh3 C57 82.2(2)
C1 Si1 C2 110.1(2)
C1 Si1 C44 110.6(2)
C2 Si1 C44 106.6(2)
C1 Si1 C23 109.2(2)
C2 Si1 C23 110.98(19)
C44 Si1 C23 109.26(18)
C9 O1 Rh1 126.9(4)
C11 O2 Rh1 126.1(4)
C30 O3 Rh2 127.3(3)
C32 O4 Rh2 127.2(3)
C51 O5 Rh3 126.8(4)
C53 O6 Rh3 126.8(3)
Si1 C1 H1A 109.5
Si1 C1 H1B 109.5
H1A C1 H1B 109.5
Si1 C1 H1C 109.5
H1A C1 H1C 109.5
H1B C1 H1C 109.5
C3 C2 C7 116.7(4)
C3 C2 Si1 121.6(3)
C7 C2 Si1 121.5(3)
C2 C3 C4 121.2(5)
C2 C3 H3 119.4
C4 C3 H3 119.4
C5 C4 C3 121.3(5)
C5 C4 H4 119.3
C3 C4 H4 119.3
C6 C5 C4 117.9(4)
C6 C5 C10 121.3(4)
C4 C5 C10 120.8(5)
C5 C6 C7 120.6(4)
C5 C6 H6 119.7
C7 C6 H6 119.7
C6 C7 C2 122.2(4)
C6 C7 H7 118.9
C2 C7 H7 118.9
C9 C8 C13 113.6(6)
C9 C8 H8A 108.8
C13 C8 H8A 108.8
C9 C8 H8B 108.8
C13 C8 H8B 108.8
H8A C8 H8B 107.7
O1 C9 C10 126.2(6)
O1 C9 C8 113.4(6)
C10 C9 C8 120.4(5)
C9 C10 C11 124.1(5)
C9 C10 C5 118.4(6)
C11 C10 C5 117.5(6)
O2 C11 C10 126.7(6)
O2 C11 C12 114.9(6)
C10 C11 C12 118.4(5)
C14 C12 C11 115.6(5)
C14 C12 H12A 108.4
C11 C12 H12A 108.4
C14 C12 H12B 108.4
C11 C12 H12B 108.4
H12A C12 H12B 107.4
C8 C13 H13A 109.5
C8 C13 H13B 109.5
H13A C13 H13B 109.5
C8 C13 H13C 109.5
H13A C13 H13C 109.5
H13B C13 H13C 109.5
C12 C14 H14A 109.5
C12 C14 H14B 109.5
H14A C14 H14B 109.5
C12 C14 H14C 109.5
H14A C14 H14C 109.5
H14B C14 H14C 109.5
C16 C15 C22 123.1(5)
C16 C15 Rh1 70.5(3)
C22 C15 Rh1 113.4(4)
C16 C15 H15 118.4
C22 C15 H15 118.4
Rh1 C15 H15 86.1
C15 C16 C17 124.9(5)
C15 C16 Rh1 70.8(3)
C17 C16 Rh1 110.4(4)
C15 C16 H16 117.6
C17 C16 H16 117.6
Rh1 C16 H16 88.8
C16 C17 C18 113.4(5)
C16 C17 H17A 108.9
C18 C17 H17A 108.9
C16 C17 H17B 108.9
C18 C17 H17B 108.9
H17A C17 H17B 107.7
C19 C18 C17 112.0(4)
C19 C18 H18A 109.2
C17 C18 H18A 109.2
C19 C18 H18B 109.2
C17 C18 H18B 109.2
H18A C18 H18B 107.9
C20 C19 C18 122.6(4)
C20 C19 Rh1 70.4(3)
C18 C19 Rh1 113.1(4)
C20 C19 H19 118.7
C18 C19 H19 118.7
Rh1 C19 H19 86.6
C19 C20 C21 124.2(4)
C19 C20 Rh1 70.8(3)
C21 C20 Rh1 111.3(4)
C19 C20 H20 117.9
C21 C20 H20 117.9
Rh1 C20 H20 87.9
C20 C21 C22 113.4(5)
C20 C21 H21A 108.9
C22 C21 H21A 108.9
C20 C21 H21B 108.9
C22 C21 H21B 108.9
H21A C21 H21B 107.7
C21 C22 C15 112.6(4)
C21 C22 H22A 109.1
C15 C22 H22A 109.1
C21 C22 H22B 109.1
C15 C22 H22B 109.1
H22A C22 H22B 107.8
C24 C23 C28 116.8(4)
C24 C23 Si1 120.1(3)
C28 C23 Si1 123.1(3)
C25 C24 C23 121.8(4)
C25 C24 H24 119.1
C23 C24 H24 119.1
C26 C25 C24 120.8(4)
C26 C25 H25 119.6
C24 C25 H25 119.6
C25 C26 C27 118.1(4)
C25 C26 C31 120.5(4)
C27 C26 C31 121.4(4)
C28 C27 C26 120.7(4)
C28 C27 H27 119.7
C26 C27 H27 119.7
C27 C28 C23 121.7(4)
C27 C28 H28 119.1
C23 C28 H28 119.1
C34B C29 C30 116.7(7)
C34B C29 C34A 83.9(9)
C30 C29 C34A 106.3(7)
C34B C29 H29A 26.8
C30 C29 H29A 110.5
C34A C29 H29A 110.5
C34B C29 H29B 124.0
C30 C29 H29B 110.5
C34A C29 H29B 110.5
H29A C29 H29B 108.7
C34B C29 H29C 108.1
C30 C29 H29C 108.1
C34A C29 H29C 29.4
H29A C29 H29C 131.8
H29B C29 H29C 83.0
C34B C29 H29D 108.1
C30 C29 H29D 108.1
C34A C29 H29D 132.4
H29A C29 H29D 86.9
H29B C29 H29D 25.3
H29C C29 H29D 107.3
O3 C30 C31 126.9(4)
O3 C30 C29 113.1(5)
C31 C30 C29 119.9(5)
C32 C31 C30 123.0(4)
C32 C31 C26 118.4(4)
C30 C31 C26 118.6(4)
O4 C32 C31 126.2(4)
O4 C32 C33 113.7(4)
C31 C32 C33 120.2(4)
C32 C33 C35 113.1(4)
C32 C33 H33A 109.0
C35 C33 H33A 109.0
C32 C33 H33B 109.0
C35 C33 H33B 109.0
H33A C33 H33B 107.8
C29 C34A H34A 109.5
C29 C34A H34B 109.5
H34A C34A H34B 109.5
C29 C34A H34C 109.5
H34A C34A H34C 109.5
H34B C34A H34C 109.5
C29 C34B H34D 109.5
C29 C34B H34E 109.5
H34D C34B H34E 109.5
C29 C34B H34F 109.5
H34D C34B H34F 109.5
H34E C34B H34F 109.5
C33 C35 H35A 109.5
C33 C35 H35B 109.5
H35A C35 H35B 109.5
C33 C35 H35C 109.5
H35A C35 H35C 109.5
H35B C35 H35C 109.5
C37 C36 C43 117.9(7)
C37 C36 Rh2 70.6(3)
C43 C36 Rh2 103.6(5)
C37 C36 H36 121.0
C43 C36 H36 121.0
Rh2 C36 H36 95.5
C36 C37 C38 124.2(7)
C36 C37 Rh2 71.3(4)
C38 C37 Rh2 110.8(4)
C36 C37 H37 117.9
C38 C37 H37 117.9
Rh2 C37 H37 87.9
C37 C38 C39 117.0(6)
C37 C38 H38A 108.0
C39 C38 H38A 108.0
C37 C38 H38B 108.0
C39 C38 H38B 108.0
H38A C38 H38B 107.3
C38 C39 C40 113.1(5)
C38 C39 H39A 109.0
C40 C39 H39A 109.0
C38 C39 H39B 109.0
C40 C39 H39B 109.0
H39A C39 H39B 107.8
C41 C40 C39 125.8(5)
C41 C40 Rh2 72.1(4)
C39 C40 Rh2 112.4(3)
C41 C40 H40 117.1
C39 C40 H40 117.1
Rh2 C40 H40 85.4
C40 C41 C42 127.1(6)
C40 C41 Rh2 70.4(3)
C42 C41 Rh2 116.3(7)
C40 C41 H41 116.4
C42 C41 H41 116.4
Rh2 C41 H41 83.0
C43 C42 C41 111.8(7)
C43 C42 H42A 109.3
C41 C42 H42A 109.2
C43 C42 H42B 109.2
C41 C42 H42B 109.2
H42A C42 H42B 107.9
C42 C43 C36 118.8(6)
C42 C43 H43A 107.6
C36 C43 H43A 107.6
C42 C43 H43B 107.6
C36 C43 H43B 107.6
H43A C43 H43B 107.0
C45 C44 C49 116.8(4)
C45 C44 Si1 121.3(3)
C49 C44 Si1 121.8(3)
C44 C45 C46 121.6(4)
C44 C45 H45 119.2
C46 C45 H45 119.2
C47 C46 C45 121.3(4)
C47 C46 H46 119.4
C45 C46 H46 119.3
C46 C47 C48 117.5(4)
C46 C47 C52 120.1(5)
C48 C47 C52 122.4(5)
C49 C48 C47 121.4(5)
C49 C48 H48 119.3
C47 C48 H48 119.3
C48 C49 C44 121.3(4)
C48 C49 H49 119.3
C44 C49 H49 119.3
C55 C50 C51 116.2(7)
C55 C50 H50A 108.2
C51 C50 H50A 108.2
C55 C50 H50B 108.2
C51 C50 H50B 108.2
H50A C50 H50B 107.4
O5 C51 C52 126.5(5)
O5 C51 C50 113.3(5)
C52 C51 C50 120.1(5)
C51 C52 C53 123.3(5)
C51 C52 C47 118.8(4)
C53 C52 C47 117.9(4)
O6 C53 C52 126.2(5)
O6 C53 C54 112.8(4)
C52 C53 C54 121.0(5)
C56B C54 C56A 130.6(8)
C56B C54 C53 109.8(8)
C56A C54 C53 113.1(6)
C56A C54 H54A 109.0
C53 C54 H54A 109.0
C56A C54 H54B 109.0
C53 C54 H54B 109.0
H54A C54 H54B 107.8
C56B C54 H54A 109.7
C53 C54 H54C 109.7
C50 C55 H55A 109.5
C50 C55 H55B 109.5
H55A C55 H55B 109.5
C50 C55 H55C 109.5
H55A C55 H55C 109.5
H55B C55 H55C 109.5
C54 C56A H56A 109.5
C54 C56A H56B 109.5
H56A C56A H56B 109.5
C54 C56A H56C 109.5
H56A C56A H56C 109.5
H56B C56A H56C 109.5
C54 C56B H56D 109.5
C54 C56B H56E 109.5
H56D C56B H56E 109.5
C54 C56B H56F 109.5
H56D C56B H56F 109.5
H56E C56B H56F 109.5
C58 C57 C64 125.6(8)
C58 C57 Rh3 69.9(5)
C64 C57 Rh3 113.4(4)
C58 C57 H57 117.2
C64 C57 H57 117.2
Rh3 C57 H57 86.6
C57 C58 C59 123.6(7)
C57 C58 Rh3 73.2(5)
C59 C58 Rh3 109.2(8)
C57 C58 H58 118.2
C59 C58 H58 118.2
Rh3 C58 H58 87.5
C60 C59 C58 115.4(7)
C60 C59 H59A 108.4
C58 C59 H59A 108.4
C60 C59 H59B 108.4
C58 C59 H59B 108.4
H59A C59 H59B 107.5
C59 C60 C61 115.6(7)
C59 C60 H60A 108.4
C61 C60 H60A 108.4
C59 C60 H60B 108.4
C61 C60 H60B 108.4
H60A C60 H60B 107.4
C62 C61 C60 122.2(8)
C62 C61 Rh3 71.7(3)
C60 C61 Rh3 111.1(6)
C62 C61 H61 118.9
C60 C61 H61 118.9
Rh3 C61 H61 87.3
C61 C62 C63 126.7(6)
C61 C62 Rh3 70.7(3)
C63 C62 Rh3 112.5(4)
C61 C62 H62 116.6
C63 C62 H62 116.6
Rh3 C62 H62 86.6
C62 C63 C64 113.4(6)
C62 C63 H63A 108.9
C64 C63 H63A 108.9
C62 C63 H63B 108.9
C64 C63 H63B 108.9
H63A C63 H63B 107.7
C57 C64 C63 114.5(5)
C57 C64 H64A 108.6
C63 C64 H64A 108.6
C57 C64 H64B 108.6
C63 C64 H64B 108.6
H64A C64 H64B 107.6
C1S O1S C3S 119.2(12)
O1S C1S C2S 117.3(13)
O1S C1S H11S 108.0
C2S C1S H11S 108.0
O1S C1S H12S 108.0
C2S C1S H12S 108.0
H11S C1S H12S 107.2
C1S C2S H21S 109.5
C1S C2S H22S 109.5
H21S C2S H22S 109.5
C1S C2S H23S 109.5
H21S C2S H23S 109.5
H22S C2S H23S 109.5
O1S C3S C4S 115.9(13)
O1S C3S H31S 108.3
C4S C3S H31S 108.3
O1S C3S H32S 108.3
C4S C3S H32S 108.3
H31S C3S H32S 107.4
C3S C4S H41S 109.5
C3S C4S H42S 109.5
H41S C4S H42S 109.5
C3S C4S H43S 109.5
H41S C4S H43S 109.5
H42S C4S H43S 109.5
C5S O2S C7S 105.6(14)
O2S C5S C6S 105.8(13)
O2S C5S H51S 110.6
C6S C5S H51S 110.6
O2S C5S H52S 110.6
C6S C5S H52S 110.6
H51S C5S H52S 108.7
C5S C6S H61S 109.5
C5S C6S H62S 109.5
H61S C6S H62S 109.5
C5S C6S H63S 109.5
H61S C6S H63S 109.5
H62S C6S H63S 109.5
O2S C7S C8S 103.7(16)
O2S C7S H71S 111.0
C8S C7S H71S 111.0
O2S C7S H72S 111.0
C8S C7S H72S 111.0
H71S C7S H72S 109.0
C7S C8S H81S 109.5
C7S C8S H82S 109.5
H81S C8S H82S 109.5
C7S C8S H83S 109.5
H81S C8S H83S 109.5
H82S C8S H83S 109.5

loop_
_geom_bond_atom_site_label_1
_geom_bond_atom_site_label_2
_geom_bond_distance
Rh1 O1 2.032(4)
Rh1 O2 2.042(4)
Rh1 C16 2.099(5)
Rh1 C15 2.102(5)
Rh1 C20 2.105(5)
Rh1 C19 2.110(5)
Rh2 O3 2.013(4)
Rh2 O4 2.026(3)
Rh2 C40 2.087(5)
Rh2 C41 2.108(5)
Rh2 C37 2.110(6)
Rh2 C36 2.119(6)
Rh3 O5 2.032(4)
Rh3 O6 2.033(4)
Rh3 C58 2.067(8)
Rh3 C61 2.087(6)
Rh3 C62 2.098(4)
Rh3 C57 2.107(7)
Si1 C1 1.870(5)
Si1 C2 1.873(5)
Si1 C44 1.876(5)
Si1 C23 1.877(4)
O1 C9 1.278(6)
O2 C11 1.281(6)
O3 C30 1.272(6)
O4 C32 1.279(5)
O5 C51 1.283(7)
O6 C53 1.280(6)
C1 H1A 0.9800
C1 H1B 0.9800
C1 H1C 0.9800
C2 C3 1.385(7)
C2 C7 1.391(6)
C3 C4 1.392(7)
C3 H3 0.9500
C4 C5 1.384(7)
C4 H4 0.9500
C5 C6 1.379(7)
C5 C10 1.506(6)
C6 C7 1.387(6)
C6 H6 0.9500
C7 H7 0.9500
C8 C9 1.518(9)
C8 C13 1.548(11)
C8 H8A 0.9900
C8 H8B 0.9900
C9 C10 1.410(9)
C10 C11 1.413(10)
C11 C12 1.500(9)
C12 C14 1.485(11)
C12 H12A 0.9900
C12 H12B 0.9900
C13 H13A 0.9800
C13 H13B 0.9800
C13 H13C 0.9800
C14 H14A 0.9800
C14 H14B 0.9800
C14 H14C 0.9800
C15 C16 1.392(8)
C15 C22 1.522(7)
C15 H15 0.9500
C16 C17 1.517(7)
C16 H16 0.9500
C17 C18 1.525(8)
C17 H17A 0.9900
C17 H17B 0.9900
C18 C19 1.524(7)
C18 H18A 0.9900
C18 H18B 0.9900
C19 C20 1.399(7)
C19 H19 0.9500
C20 C21 1.509(7)
C20 H20 0.9500
C21 C22 1.520(8)
C21 H21A 0.9900
C21 H21B 0.9900
C22 H22A 0.9900
C22 H22B 0.9900
C23 C24 1.393(6)
C23 C28 1.394(6)
C24 C25 1.392(6)
C24 H24 0.9500
C25 C26 1.384(6)
C25 H25 0.9500
C26 C27 1.394(6)
C26 C31 1.513(6)
C27 C28 1.391(6)
C27 H27 0.9500
C28 H28 0.9500
C29 C34B 1.350(14)
C29 C30 1.530(7)
C29 C34A 1.712(16)
C29 H29A 0.9900
C29 H29B 0.9900
C29 H29C 0.9900
C29 H29D 0.9900
C30 C31 1.409(7)
C31 C32 1.407(6)
C32 C33 1.513(7)
C33 C35 1.534(7)
C33 H33A 0.9900
C33 H33B 0.9900
C34A H34A 0.9800
C34A H34B 0.9800
C34A H34C 0.9800
C34B H34D 0.9800
C34B H34E 0.9800
C34B H34F 0.9800
C35 H35A 0.9800
C35 H35B 0.9800
C35 H35C 0.9800
C36 C37 1.383(10)
C36 C43 1.717(12)
C36 H36 0.9500
C37 C38 1.446(10)
C37 H37 0.9500
C38 C39 1.509(8)
C38 H38A 0.9900
C38 H38B 0.9900
C39 C40 1.511(7)
C39 H39A 0.9900
C39 H39B 0.9900
C40 C41 1.347(9)
C40 H40 0.9500
C41 C42 1.412(11)
C41 H41 0.9500
C42 C43 1.351(12)
C42 H42A 0.9900
C42 H42B 0.9900
C43 H43A 0.9900
C43 H43B 0.9900
C44 C45 1.397(6)
C44 C49 1.403(6)
C45 C46 1.395(7)
C45 H45 0.9500
C46 C47 1.386(7)
C46 H46 0.9500
C47 C48 1.397(7)
C47 C52 1.507(7)
C48 C49 1.391(6)
C48 H48 0.9500
C49 H49 0.9500
C50 C55 1.421(13)
C50 C51 1.517(7)
C50 H50A 0.9900
C50 H50B 0.9900
C51 C52 1.399(7)
C52 C53 1.406(7)
C53 C54 1.522(7)
C54 C56B 1.360(13)
C54 C56A 1.377(12)
C54 H54A 0.9900
C54 H54B 0.9900
C54 H54C 0.9900
C54 H54D 0.9900
C55 H55A 0.9800
C55 H55B 0.9800
C55 H55C 0.9800
C56A H56A 0.9800
C56A H56B 0.9800
C56A H56C 0.9800
C56B H56D 0.9800
C56B H56E 0.9800
C56B H56F 0.9800
C57 C58 1.320(16)
C57 C64 1.499(11)
C57 H57 0.9500
C58 C59 1.541(18)
C58 H58 0.9500
C59 C60 1.447(19)
C59 H59A 0.9900
C59 H59B 0.9900
C60 C61 1.510(14)
C60 H60A 0.9900
C60 H60B 0.9900
C61 C62 1.349(8)
C61 H61 0.9500
C62 C63 1.510(8)
C62 H62 0.9500
C63 C64 1.520(9)
C63 H63A 0.9900
C63 H63B 0.9900
C64 H64A 0.9900
C64 H64B 0.9900
O1S C1S 1.330(17)
O1S C3S 1.368(15)
C1S C2S 1.46(2)
C1S H11S 0.9900
C1S H12S 0.9900
C2S H21S 0.9800
C2S H22S 0.9800
C2S H23S 0.9800
C3S C4S 1.41(2)
C3S H31S 0.9900
C3S H32S 0.9900
C4S H41S 0.9800
C4S H42S 0.9800
C4S H43S 0.9800
O2S C5S 1.39(2)
O2S C7S 1.419(19)
C5S C6S 1.58(3)
C5S H51S 0.9900
C5S H52S 0.9900
C6S H61S 0.9800
C6S H62S 0.9800
C6S H63S 0.9800
C7S C8S 1.56(3)
C7S H71S 0.9900
C7S H72S 0.9900
C8S H81S 0.9800
C8S H82S 0.9800
C8S H83S 0.9800

loop_
_geom_torsion_atom_site_label_1
_geom_torsion_atom_site_label_2
_geom_torsion_atom_site_label_3
_geom_torsion_atom_site_label_4
_geom_torsion
O2 Rh1 O1 C9 4.5(4)
C16 Rh1 O1 C9 -155.8(5)
C15 Rh1 O1 C9 165.7(5)
C20 Rh1 O1 C9 93.6(6)
C19 Rh1 O1 C9 -94.4(7)
O1 Rh1 O2 C11 0.1(4)
C16 Rh1 O2 C11 82.9(7)
C15 Rh1 O2 C11 -94.6(7)
C20 Rh1 O2 C11 -160.6(4)
C19 Rh1 O2 C11 160.8(4)
O4 Rh2 O3 C30 -1.5(7)
C40 Rh2 O3 C30 87.5(9)
C41 Rh2 O3 C30 -90.8(10)
C37 Rh2 O3 C30 155.9(7)
C36 Rh2 O3 C30 -166.0(7)
O3 Rh2 O4 C32 3.0(4)
C40 Rh2 O4 C32 -158.2(4)
C41 Rh2 O4 C32 164.3(4)
C37 Rh2 O4 C32 -86.0(6)
C36 Rh2 O4 C32 101.1(11)
O6 Rh3 O5 C51 -12.9(8)
C58 Rh3 O5 C51 146.2(9)
C61 Rh3 O5 C51 74.3(12)
C62 Rh3 O5 C51 -103.0(9)
C57 Rh3 O5 C51 -177.0(8)
O5 Rh3 O6 C53 15.4(5)
C58 Rh3 O6 C53 -70.3(11)
C61 Rh3 O6 C53 -146.3(5)
C62 Rh3 O6 C53 176.1(5)
C57 Rh3 O6 C53 109.2(8)
C1 Si1 C2 C3 137.7(6)
C44 Si1 C2 C3 -102.3(6)
C23 Si1 C2 C3 16.6(7)
C1 Si1 C2 C7 -47.2(5)
C44 Si1 C2 C7 72.8(4)
C23 Si1 C2 C7 -168.3(4)
C7 C2 C3 C4 -0.1(12)
Si1 C2 C3 C4 175.2(8)
C2 C3 C4 C5 0.6(16)
C3 C4 C5 C6 -0.1(14)
C3 C4 C5 C10 178.7(9)
C4 C5 C6 C7 -0.9(10)
C10 C5 C6 C7 -179.6(6)
C5 C6 C7 C2 1.4(8)
C3 C2 C7 C6 -0.9(8)
Si1 C2 C7 C6 -176.2(4)
Rh1 O1 C9 C10 -6.4(8)
Rh1 O1 C9 C8 174.8(4)
C13 C8 C9 O1 -35.2(8)
C13 C8 C9 C10 146.0(7)
O1 C9 C10 C11 2.8(9)
C8 C9 C10 C11 -178.6(5)
O1 C9 C10 C5 -176.1(5)
C8 C9 C10 C5 2.5(8)
C6 C5 C10 C9 -91.8(7)
C4 C5 C10 C9 89.5(9)
C6 C5 C10 C11 89.3(8)
C4 C5 C10 C11 -89.5(9)
Rh1 O2 C11 C10 -3.1(8)
Rh1 O2 C11 C12 178.5(4)
C9 C10 C11 O2 2.4(9)
C5 C10 C11 O2 -178.7(5)
C9 C10 C11 C12 -179.2(6)
C5 C10 C11 C12 -0.3(8)
O2 C11 C12 C14 -13.9(9)
C10 C11 C12 C14 167.5(5)
O1 Rh1 C15 C16 84.3(3)
O2 Rh1 C15 C16 178.7(5)
C20 Rh1 C15 C16 -114.2(3)
C19 Rh1 C15 C16 -76.5(3)
O1 Rh1 C15 C22 -157.1(4)
O2 Rh1 C15 C22 -62.7(7)
C16 Rh1 C15 C22 118.6(5)
C20 Rh1 C15 C22 4.4(4)
C19 Rh1 C15 C22 42.1(4)
C22 C15 C16 C17 -3.9(9)
Rh1 C15 C16 C17 102.0(5)
C22 C15 C16 Rh1 -105.9(5)
O1 Rh1 C16 C15 -95.5(3)
O2 Rh1 C16 C15 -178.7(4)
C20 Rh1 C16 C15 66.2(3)
C19 Rh1 C16 C15 101.6(3)
O1 Rh1 C16 C17 143.4(4)
O2 Rh1 C16 C17 60.2(7)
C15 Rh1 C16 C17 -121.1(5)
C20 Rh1 C16 C17 -54.9(4)
C19 Rh1 C16 C17 -19.4(4)
C15 C16 C17 C18 -48.6(7)
Rh1 C16 C17 C18 31.6(6)
C16 C17 C18 C19 -28.4(7)
C17 C18 C19 C20 92.4(6)
C17 C18 C19 Rh1 11.6(6)
O1 Rh1 C19 C20 -175.8(5)
O2 Rh1 C19 C20 85.9(3)
C16 Rh1 C19 C20 -113.6(3)
C15 Rh1 C19 C20 -75.9(3)
O1 Rh1 C19 C18 -57.7(7)
O2 Rh1 C19 C18 -156.0(4)
C16 Rh1 C19 C18 4.4(4)
C15 Rh1 C19 C18 42.2(4)
C20 Rh1 C19 C18 118.0(5)
C18 C19 C20 C21 -2.2(8)
Rh1 C19 C20 C21 103.2(5)
C18 C19 C20 Rh1 -105.4(5)
O1 Rh1 C20 C19 175.7(5)
O2 Rh1 C20 C19 -95.2(3)
C16 Rh1 C20 C19 66.9(3)
C15 Rh1 C20 C19 102.1(3)
O1 Rh1 C20 C21 55.6(7)
O2 Rh1 C20 C21 144.6(3)
C16 Rh1 C20 C21 -53.3(4)
C15 Rh1 C20 C21 -18.1(4)
C19 Rh1 C20 C21 -120.2(5)
C19 C20 C21 C22 -51.8(7)
Rh1 C20 C21 C22 28.9(5)
C20 C21 C22 C15 -25.6(6)
C16 C15 C22 C21 91.5(6)
Rh1 C15 C22 C21 10.2(6)
C1 Si1 C23 C24 131.7(3)
C2 Si1 C23 C24 -106.7(4)
C44 Si1 C23 C24 10.6(4)
C1 Si1 C23 C28 -46.9(4)
C2 Si1 C23 C28 74.8(4)
C44 Si1 C23 C28 -168.0(3)
C28 C23 C24 C25 0.7(6)
Si1 C23 C24 C25 -177.9(3)
C23 C24 C25 C26 1.3(7)
C24 C25 C26 C27 -2.1(7)
C24 C25 C26 C31 178.0(4)
C25 C26 C27 C28 1.0(7)
C31 C26 C27 C28 -179.1(4)
C26 C27 C28 C23 1.0(7)
C24 C23 C28 C27 -1.8(6)
Si1 C23 C28 C27 176.8(3)
Rh2 O3 C30 C31 1.7(11)
Rh2 O3 C30 C29 -175.7(6)
C34B C29 C30 O3 -19.7(14)
C34A C29 C30 O3 71.7(8)
C34B C29 C30 C31 162.7(10)
C34A C29 C30 C31 -105.9(8)
O3 C30 C31 C32 -2.7(11)
C29 C30 C31 C32 174.5(7)
O3 C30 C31 C26 178.6(7)
C29 C30 C31 C26 -4.2(10)
C25 C26 C31 C32 -89.7(6)
C27 C26 C31 C32 90.4(6)
C25 C26 C31 C30 89.1(6)
C27 C26 C31 C30 -90.9(6)
Rh2 O4 C32 C31 -5.0(7)
Rh2 O4 C32 C33 175.0(3)
C30 C31 C32 O4 4.5(9)
C26 C31 C32 O4 -176.8(4)
C30 C31 C32 C33 -175.5(5)
C26 C31 C32 C33 3.2(7)
O4 C32 C33 C35 -36.6(6)
C31 C32 C33 C35 143.4(5)
O3 Rh2 C36 C37 -86.8(4)
O4 Rh2 C36 C37 175.6(7)
C40 Rh2 C36 C37 75.2(4)
C41 Rh2 C36 C37 111.4(5)
O3 Rh2 C36 C43 158.0(5)
O4 Rh2 C36 C43 60.4(12)
C40 Rh2 C36 C43 -40.0(5)
C41 Rh2 C36 C43 -3.8(5)
C37 Rh2 C36 C43 -115.2(7)
C43 C36 C37 C38 -7.4(10)
Rh2 C36 C37 C38 -102.8(6)
C43 C36 C37 Rh2 95.4(6)
O3 Rh2 C37 C36 94.3(5)
O4 Rh2 C37 C36 -176.9(5)
C40 Rh2 C37 C36 -103.2(5)
C41 Rh2 C37 C36 -68.4(5)
O3 Rh2 C37 C38 -145.2(6)
O4 Rh2 C37 C38 -56.5(8)
C40 Rh2 C37 C38 17.2(6)
C41 Rh2 C37 C38 52.0(6)
C36 Rh2 C37 C38 120.5(8)
C36 C37 C38 C39 59.8(11)
Rh2 C37 C38 C39 -21.1(10)
C37 C38 C39 C40 12.6(11)
C38 C39 C40 C41 -81.0(8)
C38 C39 C40 Rh2 2.5(7)
O3 Rh2 C40 C41 -179.1(6)
O4 Rh2 C40 C41 -90.4(4)
C37 Rh2 C40 C41 111.4(5)
C36 Rh2 C40 C41 74.3(5)
O3 Rh2 C40 C39 58.8(8)
O4 Rh2 C40 C39 147.6(4)
C41 Rh2 C40 C39 -122.1(6)
C37 Rh2 C40 C39 -10.7(4)
C36 Rh2 C40 C39 -47.8(5)
C39 C40 C41 C42 -3.6(11)
Rh2 C40 C41 C42 -108.7(9)
C39 C40 C41 Rh2 105.1(5)
O3 Rh2 C41 C40 179.1(6)
O4 Rh2 C41 C40 90.0(4)
C37 Rh2 C41 C40 -68.6(4)
C36 Rh2 C41 C40 -104.0(4)
O3 Rh2 C41 C42 -58.3(10)
O4 Rh2 C41 C42 -147.4(6)
C40 Rh2 C41 C42 122.6(7)
C37 Rh2 C41 C42 54.0(6)
C36 Rh2 C41 C42 18.6(6)
C40 C41 C42 C43 54.8(11)
Rh2 C41 C42 C43 -29.8(9)
C41 C42 C43 C36 26.6(11)
C37 C36 C43 C42 -86.4(10)
Rh2 C36 C43 C42 -11.4(9)
C1 Si1 C44 C45 126.0(4)
C2 Si1 C44 C45 6.3(4)
C23 Si1 C44 C45 -113.7(4)
C1 Si1 C44 C49 -51.6(4)
C2 Si1 C44 C49 -171.3(3)
C23 Si1 C44 C49 68.7(4)
C49 C44 C45 C46 2.3(6)
Si1 C44 C45 C46 -175.4(3)
C44 C45 C46 C47 -1.2(7)
C45 C46 C47 C48 -0.8(7)
C45 C46 C47 C52 176.9(4)
C46 C47 C48 C49 1.6(7)
C52 C47 C48 C49 -176.1(4)
C47 C48 C49 C44 -0.4(7)
C45 C44 C49 C48 -1.5(6)
Si1 C44 C49 C48 176.2(3)
Rh3 O5 C51 C52 5.6(14)
Rh3 O5 C51 C50 -173.2(7)
C55 C50 C51 O5 46.3(13)
C55 C50 C51 C52 -132.6(9)
O5 C51 C52 C53 5.5(13)
C50 C51 C52 C53 -175.8(8)
O5 C51 C52 C47 -174.0(8)
C50 C51 C52 C47 4.7(11)
C46 C47 C52 C51 82.6(7)
C48 C47 C52 C51 -99.7(7)
C46 C47 C52 C53 -96.9(6)
C48 C47 C52 C53 80.7(6)
Rh3 O6 C53 C52 -10.9(9)
Rh3 O6 C53 C54 170.1(4)
C51 C52 C53 O6 -2.7(11)
C47 C52 C53 O6 176.9(6)
C51 C52 C53 C54 176.3(7)
C47 C52 C53 C54 -4.2(9)
O6 C53 C54 C56B -73.9(9)
C52 C53 C54 C56B 107.0(9)
O6 C53 C54 C56A 81.0(7)
C52 C53 C54 C56A -98.1(7)
O5 Rh3 C57 C58 -86.5(6)
O6 Rh3 C57 C58 -180(22)
C61 Rh3 C57 C58 76.1(6)
C62 Rh3 C57 C58 112.1(6)
O5 Rh3 C57 C64 152.3(7)
O6 Rh3 C57 C64 59.1(10)
C58 Rh3 C57 C64 -121.2(9)
C61 Rh3 C57 C64 -45.1(7)
C62 Rh3 C57 C64 -9.0(6)
C64 C57 C58 C59 2.7(14)
Rh3 C57 C58 C59 -102.3(10)
C64 C57 C58 Rh3 105.0(6)
O5 Rh3 C58 C57 94.4(6)
O6 Rh3 C58 C57 179.8(5)
C61 Rh3 C58 C57 -103.1(5)
C62 Rh3 C58 C57 -67.5(6)
O5 Rh3 C58 C59 -145.1(7)
O6 Rh3 C58 C59 -59.8(9)
C61 Rh3 C58 C59 17.4(6)
C62 Rh3 C58 C59 53.0(7)
C57 Rh3 C58 C59 120.5(7)
C57 C58 C59 C60 59.0(14)
Rh3 C58 C59 C60 -23.2(11)
C58 C59 C60 C61 16.1(15)
C59 C60 C61 C62 -82.0(10)
C59 C60 C61 Rh3 -1.0(13)
O5 Rh3 C61 C62 -178.5(6)
O6 Rh3 C61 C62 -91.7(4)
C58 Rh3 C61 C62 108.7(5)
C57 Rh3 C61 C62 72.8(5)
O5 Rh3 C61 C60 63.2(12)
O6 Rh3 C61 C60 150.0(7)
C58 Rh3 C61 C60 -9.7(8)
C62 Rh3 C61 C60 -118.3(9)
C57 Rh3 C61 C60 -45.5(8)
C60 C61 C62 C63 -0.3(10)
Rh3 C61 C62 C63 -104.1(5)
C60 C61 C62 Rh3 103.9(7)
O5 Rh3 C62 C61 178.6(6)
O6 Rh3 C62 C61 89.1(5)
C58 Rh3 C62 C61 -71.6(6)
C57 Rh3 C62 C61 -105.6(5)
O5 Rh3 C62 C63 -58.6(8)
O6 Rh3 C62 C63 -148.1(5)
C58 Rh3 C62 C63 51.1(7)
C61 Rh3 C62 C63 122.8(7)
C57 Rh3 C62 C63 17.1(6)
C61 C62 C63 C64 59.9(8)
Rh3 C62 C63 C64 -22.2(8)
C58 C57 C64 C63 -82.1(10)
Rh3 C57 C64 C63 -0.7(9)
C62 C63 C64 C57 15.0(10)
C3S O1S C1S C2S 174.4(12)
C1S O1S C3S C4S -179.9(13)
C7S O2S C5S C6S -176.7(14)
C5S O2S C7S C8S 174.0(16)
